data_7006695
loop_
_publ_author_name
'Brethon, Anne'
'Hubert-Pfalzgraf, Liliane G'
'Daran, Jean-Claude'

_publ_section_title
;
 Interplay between lead carboxylate and Ti or Zr isopropoxides in
 solution routes to perovskites: synthesis, molecular structures and
 reactivity of single source non-oxo Pb-Zr and Pb-Ti
 carboxylatoalkoxides supported by 2-ethylhexanoate ligands.
;
_journal_issue 1
_journal_name_full 'Dalton transactions (Cambridge, England : 2003)'
_journal_page_first 250
_journal_page_last 257
_journal_paper_doi 10.1039/b513142c
_journal_year 2006
_chemical_compound_source 'synthesis as described'
_chemical_formula_moiety 'C23 H48 O8 Pb Ti1.50'
_chemical_formula_sum 'C23 H48 O8 Pb Ti1.5'
_chemical_formula_weight 731.65
_chemical_name_systematic
;
?
;
_space_group_IT_number 15
_symmetry_cell_setting monoclinic
_symmetry_Int_Tables_number 15
_symmetry_space_group_name_Hall '-C 2yc'
_symmetry_space_group_name_H-M 'C 1 2/c 1'
_atom_sites_solution_hydrogens geom
_atom_sites_solution_primary direct
_atom_sites_solution_secondary difmap
_audit_creation_method SHELXL-97
_cell_angle_alpha 90.00
_cell_angle_beta 116.342(8)
_cell_angle_gamma 90.00
_cell_formula_units_Z 8
_cell_length_a 21.6632(17)
_cell_length_b 14.2307(14)
_cell_length_c 22.7373(17)
_cell_measurement_reflns_used 8000
_cell_measurement_temperature 180(2)
_cell_volume 6281.7(10)
_computing_cell_refinement 'Stoe IPDS'
_computing_data_collection 'Stoe IPDS'
_computing_data_reduction 'Stoe IPDS X-red'
_computing_molecular_graphics 'Ortep-3 for Windows (Farrugia, 1997)'
_computing_publication_material 'WinGX publication routines (Farrugia, 1999)'
_computing_structure_refinement 'SHELXL-97 (Sheldrick, 1997)'
_computing_structure_solution 'SIR-97 (Altomare et al., 1997)'
_diffrn_ambient_temperature 293(2)
_diffrn_measured_fraction_theta_full 0.967
_diffrn_measured_fraction_theta_max 0.967
_diffrn_measurement_device_type 'Stoe IPDS'
_diffrn_measurement_method \f
_diffrn_radiation_monochromator graphite
_diffrn_radiation_source 'fine-focus sealed tube'
_diffrn_radiation_type MoK\a
_diffrn_radiation_wavelength 0.71073
_diffrn_reflns_av_R_equivalents 0.0485
_diffrn_reflns_av_sigmaI/netI 0.0335
_diffrn_reflns_limit_h_max 24
_diffrn_reflns_limit_h_min -24
_diffrn_reflns_limit_k_max 16
_diffrn_reflns_limit_k_min -16
_diffrn_reflns_limit_l_max 26
_diffrn_reflns_limit_l_min -26
_diffrn_reflns_number 19801
_diffrn_reflns_theta_full 24.09
_diffrn_reflns_theta_max 24.09
_diffrn_reflns_theta_min 1.79
_diffrn_standards_decay_% 0.1
_diffrn_standards_interval_count 0
_diffrn_standards_interval_time 3
_diffrn_standards_number 200
_exptl_absorpt_coefficient_mu 5.762
_exptl_absorpt_correction_T_max 0.0693
_exptl_absorpt_correction_T_min 0.0375
_exptl_absorpt_correction_type multi-scan
_exptl_absorpt_process_details
;
[c.f. r.h. blessing, acta cryst. (1995), a51, 33-38]
;
_exptl_crystal_colour colorless
_exptl_crystal_density_diffrn 1.547
_exptl_crystal_density_method 'not measured'
_exptl_crystal_description box
_exptl_crystal_F_000 2920
_exptl_crystal_size_max 0.50
_exptl_crystal_size_mid 0.44
_exptl_crystal_size_min 0.42
_refine_diff_density_max 0.956
_refine_diff_density_min -0.929
_refine_diff_density_rms 0.181
_refine_ls_extinction_method none
_refine_ls_goodness_of_fit_ref 1.081
_refine_ls_hydrogen_treatment constr
_refine_ls_matrix_type full
_refine_ls_number_parameters 219
_refine_ls_number_reflns 4824
_refine_ls_number_restraints 15
_refine_ls_restrained_S_all 1.085
_refine_ls_R_factor_all 0.0553
_refine_ls_R_factor_gt 0.0432
_refine_ls_shift/su_max 0.031
_refine_ls_shift/su_mean 0.001
_refine_ls_structure_factor_coef Fsqd
_refine_ls_weighting_details 'calc w==1/[\s^2^(Fo^2^)+(0.0660P)^2^+26.4607P] where P==(Fo^2^+2Fc^2^)/3'
_refine_ls_weighting_scheme calc
_refine_ls_wR_factor_gt 0.1156
_refine_ls_wR_factor_ref 0.1216
_reflns_number_gt 3850
_reflns_number_total 4824
_reflns_threshold_expression >2\s(I)
_cod_data_source_file b513142c.txt
_cod_data_source_block ab42r3
_cod_original_cell_volume 6281.7(9)
_cod_original_formula_sum 'C23 H48 O8 Pb Ti1.50'
_cod_database_code 7006695

loop_
_symmetry_equiv_pos_as_xyz
'x, y, z'
'-x, y, -z+1/2'
'x+1/2, y+1/2, z'
'-x+1/2, y+1/2, -z+1/2'
'-x, -y, -z'
'x, -y, z-1/2'
'-x+1/2, -y+1/2, -z'
'x+1/2, -y+1/2, z-1/2'

loop_
_atom_site_label
_atom_site_type_symbol
_atom_site_fract_x
_atom_site_fract_y
_atom_site_fract_z
_atom_site_U_iso_or_equiv
_atom_site_adp_type
_atom_site_occupancy
_atom_site_symmetry_multiplicity
_atom_site_calc_flag
_atom_site_refinement_flags
_atom_site_disorder_assembly
_atom_site_disorder_group
O4 O 0.5781(3) 0.4434(4) 0.2404(3) 0.0703(16) Uani 1 1 d . A .
C41 C 0.5317(5) 0.4685(6) 0.1855(5) 0.061(2) Uiso 1 1 d . . .
C42 C 0.5534(6) 0.5335(7) 0.1455(5) 0.083(3) Uiso 1 1 d D . .
C43A C 0.6086(9) 0.4957(11) 0.1313(9) 0.093(5) Uiso 0.65 1 d PD A 1
H43A H 0.6498 0.4877 0.1723 0.112 Uiso 0.65 1 calc PR A 1
H43B H 0.6189 0.5411 0.1051 0.112 Uiso 0.65 1 calc PR A 1
C43B C 0.5525(18) 0.4910(18) 0.0855(12) 0.103(10) Uiso 0.35 1 d PD A 2
H43C H 0.5716 0.5362 0.0661 0.123 Uiso 0.35 1 calc PR A 2
H43D H 0.5049 0.4806 0.0542 0.123 Uiso 0.35 1 calc PR A 2
C44 C 0.5904(7) 0.4011(9) 0.0946(7) 0.111(4) Uiso 1 1 d D . .
H44E H 0.5832 0.3552 0.1225 0.133 Uiso 0.65 1 calc PR A 1
H44F H 0.5470 0.4084 0.0557 0.133 Uiso 0.65 1 calc PR A 1
H44G H 0.5741 0.3567 0.1170 0.133 Uiso 0.35 1 d PR A 2
H44H H 0.6388 0.4125 0.1227 0.133 Uiso 0.35 1 d PR A 2
C45A C 0.6418(13) 0.3625(17) 0.0744(15) 0.152(9) Uiso 0.65 1 d PD A 1
H45A H 0.6853 0.3542 0.1131 0.182 Uiso 0.65 1 calc PR A 1
H45B H 0.6490 0.4076 0.0461 0.182 Uiso 0.65 1 calc PR A 1
C45B C 0.584(2) 0.362(2) 0.0314(13) 0.125(13) Uiso 0.35 1 d PD A 2
H45C H 0.5360 0.3533 0.0016 0.150 Uiso 0.35 1 calc PR A 2
H45D H 0.6032 0.4065 0.0116 0.150 Uiso 0.35 1 calc PR A 2
C46 C 0.6204(10) 0.2699(12) 0.0388(9) 0.157(6) Uiso 1 1 d D . .
H46A H 0.6554 0.2488 0.0269 0.236 Uiso 0.65 1 calc PR A 1
H46B H 0.5778 0.2778 0.0000 0.236 Uiso 0.65 1 calc PR A 1
H46C H 0.6145 0.2243 0.0670 0.236 Uiso 0.65 1 calc PR A 1
H46D H 0.6526 0.2747 0.0206 0.236 Uiso 0.35 1 d PR A 2
H46E H 0.5874 0.2216 0.0164 0.236 Uiso 0.35 1 d PR A 2
H46F H 0.6446 0.2547 0.0846 0.236 Uiso 0.35 1 d PR A 2
C47 C 0.5522(9) 0.6319(10) 0.1631(8) 0.133(5) Uiso 1 1 d D A .
H47E H 0.5959 0.6432 0.2010 0.159 Uiso 0.65 1 calc PR B 1
H47F H 0.5533 0.6682 0.1274 0.159 Uiso 0.65 1 calc PR B 1
H47G H 0.5059 0.6522 0.1337 0.159 Uiso 0.35 1 d PR B 2
H47H H 0.5819 0.6629 0.1473 0.159 Uiso 0.35 1 d PR B 2
C48A C 0.5001(14) 0.6764(18) 0.1780(15) 0.154(10) Uiso 0.65 1 d PD A 1
H48A H 0.5113 0.7415 0.1881 0.231 Uiso 0.65 1 calc PR A 1
H48B H 0.4989 0.6457 0.2151 0.231 Uiso 0.65 1 calc PR A 1
H48C H 0.4559 0.6711 0.1408 0.231 Uiso 0.65 1 calc PR A 1
C48B C 0.569(3) 0.680(3) 0.2256(15) 0.136(16) Uiso 0.35 1 d PD A 2
H48D H 0.5650 0.7467 0.2186 0.205 Uiso 0.35 1 calc PR A 2
H48E H 0.6153 0.6647 0.2566 0.205 Uiso 0.35 1 calc PR A 2
H48F H 0.5376 0.6599 0.2425 0.205 Uiso 0.35 1 calc PR A 2
C51 C 0.3706(6) 0.2562(7) 0.0561(5) 0.080(3) Uiso 1 1 d . . .
H51 H 0.3299 0.2941 0.0481 0.096 Uiso 1 1 calc R . .
C52 C 0.3472(10) 0.1566(12) 0.0380(9) 0.147(6) Uiso 1 1 d . . .
H52A H 0.3860 0.1178 0.0449 0.221 Uiso 1 1 calc R . .
H52B H 0.3142 0.1538 -0.0074 0.221 Uiso 1 1 calc R . .
H52C H 0.3263 0.1345 0.0648 0.221 Uiso 1 1 calc R . .
C53 C 0.4039(9) 0.2984(12) 0.0170(9) 0.143(6) Uiso 1 1 d . . .
H53D H 0.3716 0.3389 -0.0161 0.214 Uiso 1 1 calc R . .
H53E H 0.4178 0.2492 -0.0034 0.214 Uiso 1 1 calc R . .
H53F H 0.4435 0.3341 0.0456 0.214 Uiso 1 1 calc R . .
C81 C 0.5429(7) -0.0644(9) 0.1422(6) 0.101(4) Uiso 1 1 d D . .
C82A C 0.6185(10) -0.083(3) 0.1731(17) 0.159(13) Uiso 0.50 1 d PD C 1
H82A H 0.6293 -0.0528 0.2144 0.239 Uiso 0.50 1 calc PR C 1
H82B H 0.6582 -0.1162 0.1760 0.239 Uiso 0.50 1 calc PR C 1
H82C H 0.5810 -0.1256 0.1628 0.239 Uiso 0.50 1 calc PR C 1
C82B C 0.6029(13) -0.0257(18) 0.1322(13) 0.101(7) Uiso 0.50 1 d P C 1
H82D H 0.6036 0.0352 0.1507 0.151 Uiso 0.50 1 calc PR C 1
H82E H 0.5574 -0.0387 0.0986 0.151 Uiso 0.50 1 calc PR C 1
H82F H 0.6349 -0.0266 0.1135 0.151 Uiso 0.50 1 calc PR C 1
C83A C 0.5002(17) -0.037(3) 0.0694(11) 0.154(13) Uiso 0.50 1 d PD C 2
H83A H 0.4941 0.0141 0.0942 0.231 Uiso 0.50 1 calc PR C 2
H83B H 0.4739 -0.0242 0.0233 0.231 Uiso 0.50 1 calc PR C 2
H83C H 0.5480 -0.0420 0.0796 0.231 Uiso 0.50 1 calc PR C 2
C83B C 0.4840(14) -0.097(2) 0.0808(13) 0.143(12) Uiso 0.50 1 d PD C 2
H83D H 0.4661 -0.0840 0.1118 0.215 Uiso 0.50 1 calc PR C 2
H83E H 0.5218 -0.1397 0.0997 0.215 Uiso 0.50 1 calc PR C 2
H83F H 0.4484 -0.1237 0.0418 0.215 Uiso 0.50 1 calc PR C 2
C31 C 0.3638(10) -0.0984(13) 0.1477(9) 0.144(6) Uiso 1 1 d . . .
H31 H 0.3707 -0.0719 0.1113 0.173 Uiso 1 1 calc R . .
C32 C 0.3150(14) -0.0370(19) 0.1582(13) 0.244(12) Uiso 1 1 d . . .
H32A H 0.3071 -0.0609 0.1937 0.366 Uiso 1 1 calc R . .
H32B H 0.2722 -0.0351 0.1189 0.366 Uiso 1 1 calc R . .
H32C H 0.3337 0.0253 0.1686 0.366 Uiso 1 1 calc R . .
C33 C 0.3375(11) -0.1942(14) 0.1289(11) 0.180(8) Uiso 1 1 d . . .
H33D H 0.3703 -0.2306 0.1208 0.270 Uiso 1 1 calc R . .
H33E H 0.2946 -0.1922 0.0899 0.270 Uiso 1 1 calc R . .
H33F H 0.3305 -0.2226 0.1638 0.270 Uiso 1 1 calc R . .
C61 C 0.6810(6) 0.5098(8) 0.3809(6) 0.093(3) Uiso 1 1 d . . .
H61 H 0.6427 0.5484 0.3504 0.111 Uiso 1 1 calc R . .
C62 C 0.7409(8) 0.5306(11) 0.3705(8) 0.128(5) Uiso 1 1 d . . .
H62A H 0.7783 0.4906 0.3979 0.192 Uiso 1 1 calc R . .
H62B H 0.7538 0.5952 0.3815 0.192 Uiso 1 1 calc R . .
H62C H 0.7301 0.5200 0.3253 0.192 Uiso 1 1 calc R . .
C63 C 0.6925(8) 0.5333(10) 0.4479(7) 0.121(4) Uiso 1 1 d . . .
H63D H 0.6517 0.5195 0.4528 0.182 Uiso 1 1 calc R . .
H63E H 0.7032 0.5990 0.4558 0.182 Uiso 1 1 calc R . .
H63F H 0.7302 0.4968 0.4788 0.182 Uiso 1 1 calc R . .
C71 C 0.7008(7) 0.2661(10) 0.2845(7) 0.106(4) Uiso 1 1 d . . .
H71 H 0.7114 0.3312 0.2784 0.127 Uiso 1 1 calc R . .
C72 C 0.7465(10) 0.2365(14) 0.3462(10) 0.169(7) Uiso 1 1 d . . .
H72A H 0.7431 0.2766 0.3785 0.253 Uiso 1 1 calc R . .
H72B H 0.7925 0.2392 0.3502 0.253 Uiso 1 1 calc R . .
H72C H 0.7359 0.1731 0.3528 0.253 Uiso 1 1 calc R . .
C73 C 0.7063(9) 0.2046(11) 0.2321(9) 0.141(6) Uiso 1 1 d . . .
H73D H 0.7532 0.2037 0.2385 0.211 Uiso 1 1 calc R . .
H73E H 0.6773 0.2296 0.1894 0.211 Uiso 1 1 calc R . .
H73F H 0.6919 0.1418 0.2353 0.211 Uiso 1 1 calc R . .
O5 O 0.4160(3) 0.2614(4) 0.1244(3) 0.0667(15) Uani 1 1 d . . .
O8 O 0.5261(4) 0.0036(4) 0.1798(3) 0.084(2) Uani 1 1 d . C .
O1 O 0.5000 0.1063(5) 0.2500 0.062(2) Uani 1 2 d S . .
O3 O 0.4294(4) -0.1017(4) 0.2034(4) 0.0808(19) Uani 1 1 d . C .
O6 O 0.6618(3) 0.4138(4) 0.3670(3) 0.0706(16) Uani 1 1 d . C .
O9 O 0.5294(3) 0.4431(4) 0.3379(3) 0.0697(16) Uani 1 1 d . . .
O2 O 0.5000 0.2950(5) 0.2500 0.0473(16) Uani 1 2 d S . .
O7 O 0.6321(3) 0.2621(4) 0.2791(3) 0.0674(16) Uani 1 1 d . C .
Ti1 Ti 0.5000 -0.02529(13) 0.2500 0.0572(5) Uani 1 2 d S . .
Ti2 Ti 0.58783(8) 0.34603(10) 0.31303(8) 0.0555(4) Uani 1 1 d . . .
Pb1 Pb 0.530538(17) 0.18249(2) 0.184938(15) 0.05585(15) Uani 1 1 d . . .

loop_
_atom_site_aniso_label
_atom_site_aniso_U_11
_atom_site_aniso_U_22
_atom_site_aniso_U_33
_atom_site_aniso_U_23
_atom_site_aniso_U_13
_atom_site_aniso_U_12
O4 0.073(4) 0.057(3) 0.087(5) 0.003(3) 0.041(4) -0.012(3)
O5 0.072(4) 0.063(4) 0.047(3) -0.002(3) 0.011(3) 0.003(3)
O8 0.148(7) 0.040(3) 0.105(5) -0.013(3) 0.094(5) -0.006(3)
O1 0.087(6) 0.043(4) 0.073(5) 0.000 0.052(5) 0.000
O3 0.085(5) 0.060(4) 0.091(5) -0.008(3) 0.033(4) -0.011(3)
O6 0.068(4) 0.047(3) 0.084(4) -0.013(3) 0.022(4) -0.006(3)
O9 0.078(4) 0.060(3) 0.072(4) -0.014(3) 0.035(4) 0.003(3)
O2 0.053(4) 0.039(4) 0.053(4) 0.000 0.027(4) 0.000
O7 0.055(4) 0.059(3) 0.094(5) -0.010(3) 0.038(4) -0.003(3)
Ti1 0.0741(14) 0.0363(10) 0.0697(14) 0.000 0.0397(13) 0.000
Ti2 0.0616(9) 0.0419(7) 0.0636(9) -0.0051(6) 0.0282(8) -0.0020(6)
Pb1 0.0737(3) 0.04438(19) 0.0626(2) -0.00266(13) 0.04216(19) -0.00308(14)

loop_
_atom_type_symbol
_atom_type_description
_atom_type_scat_dispersion_real
_atom_type_scat_dispersion_imag
_atom_type_scat_source
C C 0.0033 0.0016 'International Tables Vol C Tables 4.2.6.8 and 6.1.1.4'
H H 0.0000 0.0000 'International Tables Vol C Tables 4.2.6.8 and 6.1.1.4'
O O 0.0106 0.0060 'International Tables Vol C Tables 4.2.6.8 and 6.1.1.4'
Ti Ti 0.2776 0.4457 'International Tables Vol C Tables 4.2.6.8 and 6.1.1.4'
Pb Pb -3.3944 10.1111 'International Tables Vol C Tables 4.2.6.8 and 6.1.1.4'

loop_
_geom_angle_atom_site_label_1
_geom_angle_atom_site_label_2
_geom_angle_atom_site_label_3
_geom_angle
_geom_angle_site_symmetry_1
_geom_angle_site_symmetry_3
_geom_angle_publ_flag
C41 O4 Ti2 136.6(6) . . ?
O9 C41 O4 124.9(8) 2_655 . ?
O9 C41 C42 118.6(9) 2_655 . ?
O4 C41 C42 116.5(8) . . ?
C47 C42 C43A 121.7(11) . . ?
C47 C42 C43B 130.3(15) . . ?
C43A C42 C43B 48.0(14) . . ?
C47 C42 C41 112.0(10) . . ?
C43A C42 C41 114.2(11) . . ?
C43B C42 C41 115.1(15) . . ?
C42 C43A C44 113.6(12) . . ?
C42 C43B C44 116.1(17) . . ?
C43B C44 C45A 136(2) . . ?
C43B C44 C45B 112.5(15) . . ?
C45A C44 C45B 47.2(17) . . ?
C43B C44 C43A 46.8(14) . . ?
C45A C44 C43A 116.4(13) . . ?
C45B C44 C43A 138(2) . . ?
C44 C45A C46 113.3(16) . . ?
C46 C45B C44 113.7(19) . . ?
C45B C46 C45A 46.9(17) . . ?
C48A C47 C42 126.1(17) . . ?
C48A C47 C48B 57(2) . . ?
C42 C47 C48B 133(2) . . ?
O5 C51 C53 110.2(10) . . ?
O5 C51 C52 109.5(10) . . ?
C53 C51 C52 114.2(12) . . ?
O8 C81 C83B 115.3(16) . . ?
O8 C81 C82A 110.6(17) . . ?
C83B C81 C82A 134(2) . . ?
O8 C81 C82B 107.7(13) . . ?
C83B C81 C82B 113.9(19) . . ?
C82A C81 C82B 45.5(15) . . ?
O8 C81 C83A 105.9(17) . . ?
C83B C81 C83A 38.5(16) . . ?
C82A C81 C83A 124(2) . . ?
C82B C81 C83A 83.7(17) . . ?
C82B C82A C81 68.6(17) . . ?
C82A C82B C81 65.9(15) . . ?
C83B C83A C81 67.4(15) . . ?
C83A C83B C81 74.2(17) . . ?
O3 C31 C33 109.5(15) . . ?
O3 C31 C32 112.4(17) . . ?
C33 C31 C32 112.7(19) . . ?
O6 C61 C62 110.8(11) . . ?
O6 C61 C63 110.4(10) . . ?
C62 C61 C63 111.8(12) . . ?
C72 C71 O7 109.0(13) . . ?
C72 C71 C73 110.5(14) . . ?
O7 C71 C73 110.3(12) . . ?
C51 O5 Ti2 127.8(6) . 2_655 ?
C51 O5 Pb1 127.7(6) . . ?
Ti2 O5 Pb1 103.6(2) 2_655 . ?
C81 O8 Ti1 125.6(6) . . ?
C81 O8 Pb1 133.2(6) . . ?
Ti1 O8 Pb1 101.0(2) . . ?
Ti1 O1 Pb1 120.10(16) . 2_655 ?
Ti1 O1 Pb1 120.10(16) . . ?
Pb1 O1 Pb1 119.8(3) 2_655 . ?
C31 O3 Ti1 139.5(9) . . ?
C61 O6 Ti2 138.5(7) . . ?
C41 O9 Ti2 136.7(6) 2_655 . ?
Ti2 O2 Ti2 136.2(4) 2_655 . ?
Ti2 O2 Pb1 104.46(9) 2_655 2_655 ?
Ti2 O2 Pb1 103.64(9) . 2_655 ?
Ti2 O2 Pb1 103.64(9) 2_655 . ?
Ti2 O2 Pb1 104.46(9) . . ?
Pb1 O2 Pb1 98.8(2) 2_655 . ?
C71 O7 Ti2 129.1(7) . . ?
C71 O7 Pb1 124.2(7) . . ?
Ti2 O7 Pb1 102.6(2) . . ?
O3 Ti1 O3 105.3(4) . 2_655 ?
O3 Ti1 O1 127.4(2) . . ?
O3 Ti1 O1 127.4(2) 2_655 . ?
O3 Ti1 O8 97.5(3) . 2_655 ?
O3 Ti1 O8 97.1(3) 2_655 2_655 ?
O1 Ti1 O8 77.89(17) . 2_655 ?
O3 Ti1 O8 97.1(3) . . ?
O3 Ti1 O8 97.5(3) 2_655 . ?
O1 Ti1 O8 77.89(17) . . ?
O8 Ti1 O8 155.8(3) 2_655 . ?
O3 Ti1 Pb1 119.4(2) . 2_655 ?
O3 Ti1 Pb1 122.3(2) 2_655 2_655 ?
O1 Ti1 Pb1 32.302(17) . 2_655 ?
O8 Ti1 Pb1 45.65(17) 2_655 2_655 ?
O8 Ti1 Pb1 110.14(18) . 2_655 ?
O3 Ti1 Pb1 122.3(2) . . ?
O3 Ti1 Pb1 119.4(2) 2_655 . ?
O1 Ti1 Pb1 32.302(17) . . ?
O8 Ti1 Pb1 110.14(18) 2_655 . ?
O8 Ti1 Pb1 45.65(17) . . ?
Pb1 Ti1 Pb1 64.60(3) 2_655 . ?
O6 Ti2 O5 98.7(3) . 2_655 ?
O6 Ti2 O7 99.0(3) . . ?
O5 Ti2 O7 95.9(3) 2_655 . ?
O6 Ti2 O2 169.6(3) . . ?
O5 Ti2 O2 87.8(2) 2_655 . ?
O7 Ti2 O2 88.3(2) . . ?
O6 Ti2 O4 86.0(3) . . ?
O5 Ti2 O4 172.2(3) 2_655 . ?
O7 Ti2 O4 89.4(3) . . ?
O2 Ti2 O4 86.7(2) . . ?
O6 Ti2 O9 85.7(3) . . ?
O5 Ti2 O9 89.1(3) 2_655 . ?
O7 Ti2 O9 172.5(3) . . ?
O2 Ti2 O9 86.3(2) . . ?
O4 Ti2 O9 85.1(3) . . ?
O6 Ti2 Pb1 141.8(2) . 2_655 ?
O5 Ti2 Pb1 44.43(19) 2_655 2_655 ?
O7 Ti2 Pb1 95.29(18) . 2_655 ?
O2 Ti2 Pb1 43.45(11) . 2_655 ?
O4 Ti2 Pb1 129.52(19) . 2_655 ?
O9 Ti2 Pb1 84.34(17) . 2_655 ?
O6 Ti2 Pb1 143.3(2) . . ?
O5 Ti2 Pb1 94.84(18) 2_655 . ?
O7 Ti2 Pb1 45.48(19) . . ?
O2 Ti2 Pb1 42.97(11) . . ?
O4 Ti2 Pb1 84.81(18) . . ?
O9 Ti2 Pb1 128.64(18) . . ?
Pb1 Ti2 Pb1 64.82(3) 2_655 . ?
O1 Pb1 O2 70.7(2) . . ?
O1 Pb1 O5 94.09(16) . . ?
O2 Pb1 O5 64.78(13) . . ?
O1 Pb1 O8 60.9(2) . . ?
O2 Pb1 O8 131.51(17) . . ?
O5 Pb1 O8 114.5(2) . . ?
O1 Pb1 O7 93.42(16) . . ?
O2 Pb1 O7 64.46(12) . . ?
O5 Pb1 O7 122.42(18) . . ?
O8 Pb1 O7 118.8(2) . . ?
O1 Pb1 Ti2 82.82(14) . 2_655 ?
O2 Pb1 Ti2 32.90(4) . 2_655 ?
O5 Pb1 Ti2 31.95(13) . 2_655 ?
O8 Pb1 Ti2 130.98(16) . 2_655 ?
O7 Pb1 Ti2 93.32(13) . 2_655 ?
O1 Pb1 Ti2 82.35(14) . . ?
O2 Pb1 Ti2 32.57(4) . . ?
O5 Pb1 Ti2 93.34(13) . . ?
O8 Pb1 Ti2 134.05(15) . . ?
O7 Pb1 Ti2 31.95(12) . . ?
Ti2 Pb1 Ti2 62.29(5) 2_655 . ?
O1 Pb1 Ti1 27.60(16) . . ?
O2 Pb1 Ti1 98.29(12) . . ?
O5 Pb1 Ti1 106.50(14) . . ?
O8 Pb1 Ti1 33.34(12) . . ?
O7 Pb1 Ti1 105.91(14) . . ?
Ti2 Pb1 Ti1 106.32(3) 2_655 . ?
Ti2 Pb1 Ti1 105.91(3) . . ?

loop_
_geom_bond_atom_site_label_1
_geom_bond_atom_site_label_2
_geom_bond_distance
_geom_bond_site_symmetry_2
_geom_bond_publ_flag
O4 C41 1.258(10) . ?
O4 Ti2 2.093(6) . ?
C41 O9 1.242(10) 2_655 ?
C41 C42 1.512(13) . ?
C42 C47 1.461(14) . ?
C42 C43A 1.470(14) . ?
C42 C43B 1.484(18) . ?
C43A C44 1.540(15) . ?
C43B C44 1.484(18) . ?
C44 C45A 1.486(17) . ?
C44 C45B 1.495(18) . ?
C45A C46 1.506(17) . ?
C45B C46 1.490(19) . ?
C47 C48A 1.460(17) . ?
C47 C48B 1.472(19) . ?
C51 O5 1.425(12) . ?
C51 C53 1.495(19) . ?
C51 C52 1.500(19) . ?
C81 O8 1.440(13) . ?
C81 C83B 1.486(18) . ?
C81 C82A 1.492(14) . ?
C81 C82B 1.52(3) . ?
C81 C83A 1.549(18) . ?
C82A C82B 1.17(4) . ?
C83A C83B 1.00(4) . ?
C31 O3 1.424(18) . ?
C31 C33 1.47(2) . ?
C31 C32 1.47(3) . ?
C61 O6 1.423(13) . ?
C61 C62 1.448(17) . ?
C61 C63 1.468(16) . ?
C71 C72 1.37(2) . ?
C71 O7 1.439(14) . ?
C71 C73 1.526(19) . ?
O5 Ti2 1.894(6) 2_655 ?
O5 Pb1 2.506(6) . ?
O8 Ti1 1.959(6) . ?
O8 Pb1 2.548(6) . ?
O1 Ti1 1.873(7) . ?
O1 Pb1 2.161(4) 2_655 ?
O1 Pb1 2.161(4) . ?
O3 Ti1 1.791(7) . ?
O6 Ti2 1.805(6) . ?
O9 C41 1.242(10) 2_655 ?
O9 Ti2 2.112(6) . ?
O2 Ti2 1.944(3) 2_655 ?
O2 Ti2 1.944(3) . ?
O2 Pb1 2.462(4) 2_655 ?
O2 Pb1 2.462(4) . ?
O7 Ti2 1.896(6) . ?
O7 Pb1 2.555(6) . ?
Ti1 O3 1.791(7) 2_655 ?
Ti1 O8 1.959(6) 2_655 ?
Ti1 Pb1 3.4982(16) 2_655 ?
Ti1 Pb1 3.4982(16) . ?
Ti2 O5 1.894(6) 2_655 ?
Ti2 Pb1 3.4783(15) 2_655 ?
Ti2 Pb1 3.4973(15) . ?
Pb1 Ti2 3.4783(15) 2_655 ?
